data_7026982
loop_
_publ_author_name
'K\?il\?i\,c, Zeynel'
'Y\?ild\?iz, Mustafa'
'H\"okelek, Tuncer'
'Erdo\<gan, Baki'

_publ_section_title
;
 Substituted diazacrown ethers. Synthesis, spectral characterization and
 single-crystal structures of C20H42N2O8(NaI)2&#x00B7;H2O and
 C20H42N2O8(KI)2&#x00B7;H2O
;
_journal_coeditor_code 8/04119I
_journal_issue 21
_journal_name_full 'Journal of the Chemical Society, Dalton Transactions'
_journal_page_first 3635
_journal_paper_doi 10.1039/a804119i
_journal_year 1998
_chemical_formula_moiety 'C20 H44 N2 O9 I2 K2'
_chemical_formula_sum 'C20 H44 I2 K2 N2 O9'
_chemical_formula_weight 788.6
_space_group_IT_number 2
_symmetry_cell_setting triclinic
_symmetry_space_group_name_Hall '-P 1'
_symmetry_space_group_name_H-M 'P -1'
_atom_type_scat_source IntTabIV
_cell_angle_alpha 81.22(2)
_cell_angle_beta 81.20(2)
_cell_angle_gamma 70.46(2)
_cell_formula_units_Z 2
_cell_length_a 9.678(2)
_cell_length_b 9.680(1)
_cell_length_c 17.648(2)
_cell_measurement_reflns_used 25
_cell_measurement_temperature 298
_cell_measurement_theta_max 10
_cell_measurement_theta_min 7
_cell_volume 1530.6(4)
_computing_cell_refinement 'MolEN (Fair, 1990)'
_computing_data_collection 'MolEN (Fair, 1990)'
_computing_data_reduction 'MolEN (Fair, 1990)'
_computing_molecular_graphics 'ORTEPII (Johnson, 1976)'
_computing_publication_material 'MolEN (Fair, 1990)'
_computing_structure_refinement 'MolEN (Fair, 1990)'
_computing_structure_solution 'SHELX86 (Sheldrick, 1990)'
_diffrn_measurement_device 'Enraf-Nonius CAD-4'
_diffrn_measurement_method \w/2\q
_diffrn_radiation_type MoK\a
_diffrn_radiation_wavelength 0.71073
_diffrn_reflns_av_R_equivalents 0.035
_diffrn_reflns_limit_h_max 11
_diffrn_reflns_limit_h_min 0
_diffrn_reflns_limit_k_max 11
_diffrn_reflns_limit_k_min -10
_diffrn_reflns_limit_l_max 20
_diffrn_reflns_limit_l_min -19
_diffrn_reflns_number 5748
_diffrn_reflns_theta_max 24.0
_diffrn_standards_decay_% 1
_diffrn_standards_interval_count 250
_diffrn_standards_interval_time 120
_diffrn_standards_number 3
_exptl_absorpt_coefficient_mu 2.38
_exptl_absorpt_correction_type none
_exptl_crystal_colour colorless
_exptl_crystal_density_diffrn 1.702
_exptl_crystal_density_method none
_exptl_crystal_description block-like
_exptl_crystal_size_max 0.35
_exptl_crystal_size_mid 0.23
_exptl_crystal_size_min 0.23
_refine_diff_density_max 1.38
_refine_diff_density_min -0.20
_refine_ls_extinction_method none
_refine_ls_goodness_of_fit_obs 1.37
_refine_ls_hydrogen_treatment 'see text'
_refine_ls_number_parameters 316
_refine_ls_number_reflns 3904
_refine_ls_R_factor_obs 0.050
_refine_ls_shift/esd_max 0.01
_refine_ls_structure_factor_coef F
_refine_ls_weighting_scheme 'modified unit weights'
_refine_ls_wR_factor_obs 0.065
_reflns_number_observed 3904
_reflns_number_total 4777
_reflns_observed_criterion I>3\s(I)
_cod_data_source_file 804119isup1.cif
_cod_data_source_block (2b)
_cod_original_cell_volume 1530.6(2)
_cod_original_formula_sum 'C20 H44 N2 O9 I2 K2'
_cod_database_code 7026982

loop_
_symmetry_equiv_pos_as_xyz
x,y,z
-x,-y,-z

loop_
_cod_entry_issue_id
_cod_entry_issue_origin
_cod_entry_issue_severity
_cod_entry_issue_description
_cod_entry_issue_author
_cod_entry_issue_date
1 original note
;
The following comments are present in the supplementary file
https://www.rsc.org/suppdata/dt/1998/3635/804119i.txt :

#    Anisotropically refined atoms are given in the form of the
#    isotropic equivalent displacement parameter defined as:
#    (4/3) * [a2*B(1,1) + b2*B(2,2) + c2*B(3,3) + ab(cos gamma)*B(1,2)
#    + ac(cos beta)*B(1,3) + bc(cos alpha)*B(2,3)]
#    Starred atoms were refined isotropically
;
'Saulius Gra\<zulis' 2022-09-13

loop_
_cod_changelog_entry_id
_cod_changelog_entry_author
_cod_changelog_entry_date
_cod_changelog_entry_text
1 'Gra\<zulis, Saulius' 2022-09-13
;
 The "starred" atoms have their stars removed to conform to the CIF syntax.
;
2 'Gra\<zulis, Saulius' 2022-09-13
;
 Changing the '_geom_angle' value '109.2.(9)' to '109.2(9)' (the dot was removed)
 to conform to CIF number syntax and dictionaries.
;

loop_
_atom_site_aniso_label
_atom_site_aniso_U_11
_atom_site_aniso_U_22
_atom_site_aniso_U_33
_atom_site_aniso_U_12
_atom_site_aniso_U_13
_atom_site_aniso_U_23
I1 0.0537(3) 0.0497(3) 0.0484(4) -0.0244(3) -0.0024(3) -0.0081(3)
I2 0.0503(3) 0.0531(3) 0.0485(4) -0.0243(3) -0.0089(3) -0.0016(3)
K1 0.098(2) 0.099(2) 0.090(2) -0.043(2) -0.006(2) -0.004(2)
K2 0.101(2) 0.096(2) 0.091(2) -0.042(2) -0.005(2) -0.007(2)
O1 0.068(4) 0.075(5) 0.088(6) -0.040(3) -0.026(4) 0.034(4)
O2 0.044(3) 0.051(3) 0.045(4) -0.020(3) 0.003(3) -0.007(3)
O3 0.044(3) 0.045(3) 0.039(3) -0.016(3) -0.001(3) -0.009(3)
O4 0.058(4) 0.054(3) 0.046(4) -0.031(3) 0.000(3) -0.011(3)
O5 0.076(5) 0.066(4) 0.084(6) -0.041(3) 0.034(4) -0.023(4)
O6 0.052(3) 0.044(3) 0.046(4) -0.021(3) -0.008(3) 0.005(3)
O7 0.045(3) 0.044(3) 0.040(4) -0.016(3) -0.009(3) -0.002(3)
O8 0.054(3) 0.059(4) 0.046(4) -0.031(3) -0.013(3) 0.001(3)
O9 0.060(4) 0.056(4) 0.046(4) -0.008(4) -0.002(4) 0.003(4)
N1 0.039(4) 0.043(4) 0.053(5) -0.018(3) -0.001(4) 0.001(4)
N2 0.042(4) 0.038(4) 0.057(5) -0.016(3) 0.002(4) -0.003(4)
C1 0.061(7) 0.054(6) 0.072(8) -0.017(5) -0.005(6) 0.021(6)
C2 0.048(5) 0.054(6) 0.069(8) -0.021(4) 0.002(6) 0.013(6)
C3 0.038(5) 0.055(6) 0.075(8) -0.022(4) -0.001(5) 0.006(6)
C4 0.043(5) 0.055(6) 0.071(8) -0.017(5) 0.014(6) -0.005(6)
C5 0.051(6) 0.057(6) 0.055(6) -0.015(5) 0.007(5) -0.019(5)
C6 0.064(6) 0.043(5) 0.052(6) -0.018(4) -0.010(5) -0.010(4)
C7 0.055(6) 0.048(5) 0.039(5) -0.015(4) -0.000(5) 0.000(5)
C8 0.056(6) 0.071(6) 0.042(6) -0.025(5) -0.006(5) -0.011(5)
C9 0.078(6) 0.060(6) 0.073(8) -0.037(4) -0.014(6) -0.012(5)
C10 0.056(5) 0.055(5) 0.081(8) -0.032(4) -0.006(6) -0.004(6)
C11 0.052(6) 0.049(5) 0.065(7) -0.022(4) 0.011(6) 0.006(5)
C12 0.055(6) 0.062(7) 0.074(8) -0.016(5) 0.018(6) -0.007(6)
C13 0.054(6) 0.039(5) 0.079(8) -0.022(4) 0.005(6) -0.002(5)
C14 0.053(6) 0.041(5) 0.071(8) -0.015(4) -0.005(6) 0.013(5)
C15 0.060(6) 0.052(6) 0.052(6) -0.018(5) -0.020(5) 0.005(5)
C16 0.043(5) 0.063(6) 0.053(6) -0.016(4) -0.012(5) -0.009(5)
C17 0.051(5) 0.055(6) 0.038(5) -0.017(4) -0.002(5) -0.001(5)
C18 0.069(6) 0.054(6) 0.041(5) -0.019(5) -0.014(5) -0.006(5)
C19 0.055(5) 0.074(6) 0.074(8) -0.033(4) -0.012(5) -0.011(6)
C20 0.054(5) 0.056(5) 0.077(8) -0.033(4) -0.002(5) -0.004(6)

loop_
_atom_site_label
_atom_site_fract_x
_atom_site_fract_y
_atom_site_fract_z
_atom_site_B_iso_or_equiv
I1 0.34669(8) 0.24406(7) 0.08178(4) 3.84(2)
I2 0.25594(8) 0.15333(8) 0.41822(4) 3.84(2)
K1 1.1729(4) 0.5475(4) 0.7133(2) 7.5(1)
K2 0.9521(4) 0.3270(4) 0.7867(2) 7.4(1)
O1 1.1173(9) 0.7104(9) 0.5970(5) 5.9(2)
O2 1.3980(7) 0.3720(7) 0.6536(4) 3.6(2)
O3 1.1185(7) 0.3387(7) 0.6633(4) 3.3(2)
O4 0.8595(8) 0.2664(7) 0.6777(4) 3.9(2)
O5 0.7894(9) 0.3830(9) 0.9028(5) 5.8(2)
O6 1.1282(7) 0.1017(7) 0.8465(4) 3.7(2)
O7 1.1615(7) 0.3815(7) 0.8367(4) 3.3(2)
O8 1.2335(7) 0.6402(8) 0.8224(4) 3.9(2)
O9 0.1102(9) 0.3916(9) 0.2498(5) 4.6(2)
N1 0.8237(9) 0.1311(9) 0.8307(5) 3.6(2)
N2 1.3694(9) 0.6757(9) 0.6697(5) 3.6(2)
C1 1.172(1) 0.829(1) 0.5917(8) 5.2(3)
C2 1.333(1) 0.771(1) 0.5969(7) 4.6(3)
C3 1.509(1) 0.557(1) 0.6593(8) 4.5(3)
C4 1.500(1) 0.442(1) 0.6137(8) 4.6(3)
C5 1.373(1) 0.278(1) 0.6055(7) 4.3(3)
C6 1.252(1) 0.221(1) 0.6459(7) 4.1(3)
C7 1.023(1) 0.384(1) 0.6027(6) 3.8(3)
C8 0.938(1) 0.281(1) 0.6028(6) 4.3(3)
C9 0.814(1) 0.139(1) 0.6906(8) 5.2(3)
C10 0.734(1) 0.132(1) 0.7705(7) 4.8(3)
C11 0.729(1) 0.167(1) 0.9033(7) 4.5(3)
C12 0.671(1) 0.328(1) 0.9082(8) 5.3(3)
C13 0.944(1) -0.009(1) 0.8405(8) 4.5(3)
C14 0.058(1) -0.000(1) 0.8864(7) 4.5(3)
C15 1.222(1) 0.127(1) 0.8944(7) 4.3(3)
C16 1.279(1) 0.248(1) 0.8540(7) 4.1(3)
C17 1.116(1) 0.477(1) 0.8974(6) 3.9(3)
C18 1.220(1) 0.562(1) 0.8969(6) 4.2(3)
C19 1.361(1) 0.685(1) 0.8093(7) 5.0(3)
C20 1.368(1) 0.766(1) 0.7298(7) 4.7(3)
H1 1.0798 0.6301 0.6012 6
H5 0.8694 0.4206 0.8987 6
H9 0.0483 0.3403 0.2811 6
H9' 0.0471 0.4877 0.2317 6
H11 1.1216 0.8896 0.6313 6
H12 1.1552 0.8845 0.5428 6
H21 1.3836 0.7175 0.5544 5
H22 1.3664 0.8527 0.5966 5
H31 1.5384 0.5088 0.7081 5
H32 1.5806 0.5989 0.6329 5
H41 1.4630 0.4895 0.5663 5
H42 1.5954 0.3729 0.6034 5
H51 1.4608 0.1992 0.5954 5
H52 1.3431 0.3342 0.5583 5
H61 1.2322 0.1608 0.6140 4
H62 1.2843 0.1639 0.6924 4
H71 1.0797 0.3886 0.5541 4
H72 0.9540 0.4782 0.6104 4
H81 0.8702 0.3130 0.5653 6
H82 1.0069 0.1871 0.5927 6
H91 0.8969 0.0529 0.6860 5
H92 0.7496 0.1455 0.6534 5
H101 0.6485 0.2162 0.7726 6
H102 0.7061 0.0452 0.7802 6
H111 0.7847 0.1182 0.9451 5
H112 0.6483 0.1314 0.9049 5
H121 0.6113 0.3768 0.8680 6
H122 0.6145 0.3453 0.9567 6
H131 0.9906 -0.0375 0.7914 5
H132 0.9016 -0.0812 0.8666 5
H141 1.0112 0.0361 0.9340 5
H142 1.1279 -0.0951 0.8961 5
H151 1.3013 0.0391 0.9045 5
H152 1.1661 0.1567 0.9416 5
H161 1.3389 0.2682 0.8857 4
H162 1.3357 0.2158 0.8074 4
H171 1.1096 0.4204 0.9459 4
H172 1.0220 0.5460 0.8890 4
H181 1.1881 0.6303 0.9342 5
H182 1.3137 0.4932 0.9069 5
H191 1.4473 0.6019 0.8134 5
H192 1.3549 0.7485 0.8468 5
H201 1.2833 0.8508 0.7275 5
H202 1.4543 0.7947 0.7200 5

loop_
_geom_angle_atom_site_label_1
_geom_angle_atom_site_label_2
_geom_angle_atom_site_label_3
_geom_angle
_geom_angle_publ_flag
O4 K2 O5 119.0(3) yes
O4 K2 O7 147.6(3) yes
O5 K2 O6 95.4(3) yes
O5 K2 O7 93.2(3) yes
O5 K2 N2 69.1(3) yes
O3 K2 O7 79.8(3) yes
O6 K2 O7 67.7(3) yes
O7 K2 N2 132.7(3) yes
O1 K1 O2 95.3(3) yes
O1 K1 O3 93.2(3) yes
O1 K1 O7 165.0(3) yes
O1 K1 N1 69.3(3) yes
O7 K1 N1 125.0(3) yes
O2 K1 O7 94.4(2) yes
O2 K1 N1 70.6(3) yes
K1 O1 C1 111.8(8) yes
K1 O2 C4 112.6(6) yes
C4 O2 C5 110.4(8) yes
K2 O3 C6 122.3(6) yes
K1 O3 C6 111.0(7) yes
C6 O3 C7 113.5(8) yes
K2 O4 C9 116.8(7) yes
K2 O5 C12 111.7(8) yes
K2 O6 C15 115.2(6) yes
O4 K2 O6 109.7(3) yes
O4 K2 N2 68.8(3) yes
O3 K2 O4 68.1(3) yes
O3 K2 O5 164.8(3) yes
O3 K2 O6 94.4(2) yes
O3 K2 N2 125.3(3) yes
O6 K2 N2 70.7(3) yes
O3 K1 O7 79.9(3) yes
O3 K1 O8 147.6(3) yes
O3 K1 N1 132.8(3) yes
O1 K1 O8 118.9(3) yes
O7 K1 O8 68.0(3) yes
O2 K1 O3 67.8(3) yes
O2 K1 O8 109.7(3) yes
O8 K1 N1 68.6(3) yes
N1 K1 C1 49.0(3) yes
K1 O2 C5 115.2(6) yes
K2 O3 K1 86.9(3) yes
K2 O3 C7 105.4(5) yes
K1 O3 C7 115.4(6) yes
K2 O4 C8 117.3(7) yes
C8 O4 C9 112.4(9) yes
K2 O6 C14 112.6(6) yes
C14 O6 C15 110.4(8) yes
K2 O7 K1 86.8(3) yes
K2 O7 C17 115.2(6) yes
K1 O7 C17 105.6(5) yes
N1 C3 C4 113.(1) yes
K1 O8 C19 116.7(7) yes
K1 O9 K2 84.5(8) yes
O9 K2 O6 145.4(9) yes
O9 K2 N2 140.4(8) yes
O9 K2 O3 78.4(8) yes
O9 K1 O1 87.3(7) yes
O9 K1 N1 140.8(9) yes
O9 K1 O7 78.2(8) yes
O2 C4 C3 110.0(9) yes
K2 N2 C11 109.0(7) yes
O2 C5 C6 108.5(9) yes
O3 C6 C5 111.8(8) yes
C11 N2 C13 112.2(8) yes
O3 C7 C8 112.2(8) yes
O4 C8 C7 109.(1) yes
O4 C9 C10 109.(1) yes
C2 N1 C20 110.0(9) yes
N2 C10 C9 113.(1) yes
O1 C1 C2 109.1(9) yes
O5 C12 C11 109.3(9) yes
N2 C13 C14 113.(1) yes
O8 C18 C17 109.(1) yes
O8 C19 C20 109.(1) yes
K2 O7 C16 110.9(7) yes
K1 O7 C16 122.3(6) yes
C16 O7 C17 113.6(8) yes
K1 O8 C18 117.6(7) yes
C18 O8 C19 112.0(9) yes
O9 K2 O7 77.6(7) yes
O9 K2 O5 87.0(7) yes
O9 K2 O4 99.0(9) yes
O9 K1 O3 77.3(7) yes
O9 K1 O2 145.1(8) yes
O9 K1 O8 99.1(9) yes
N1 C20 C19 113.(1) yes
K2 N2 C10 108.4(6) yes
K2 N2 C13 105.2(7) yes
C10 N2 C11 110.3(9) yes
C10 N2 C13 111.6(9) yes
K1 N1 C2 108.8(7) yes
K1 N1 C3 105.3(7) yes
K1 N1 C20 108.6(6) yes
C2 N1 C3 111.9(8) yes
C3 N1 C20 112.2(9) yes
N2 C11 C12 111.8(9) yes
N1 C2 C1 112.(1) yes
O7 C16 C15 112.1(9) yes
O7 C17 C18 111.7(8) yes
O6 C14 C13 109.9(9) yes
O6 C15 C16 108.5(9) yes
C1 O1 H1 179.(1) no
H9 O9 H9' 107.4(7) no
O1 C1 H12 109.(1) no
C2 C1 H12 108.(1) no
O2 C5 H51 110.(1) no
O2 C5 H52 109.(1) no
C6 C5 H51 111.(1) no
C6 C5 H52 109.(1) no
H51 C5 H52 109.(1) no
O3 C6 H61 108.(1) no
O3 C6 H62 109.4(1) no
C5 C6 H61 109.(1) no
C5 C6 H62 108.(1) no
H61 C6 H62 109.(1) no
O3 C7 H71 110.(1) no
O3 C7 H72 109.(1) no
C8 C7 H71 109.(1) no
C8 C7 H72 108.(1) no
H71 C7 H72 109.(1) no
O4 C8 H81 109.(1) no
C7 C8 H81 113.(1) no
C7 C8 H82 108.(1) no
H81 C8 H82 109.(1) no
O4 C9 H91 110.(1) no
O4 C9 H92 109.(1) no
C10 C9 H91 109.(1) no
C10 C9 H92 110.(1) no
H91 C9 H92 109.(1) no
N2 C10 H101 108.(1) no
N2 C10 H102 109.(1) no
C9 C10 H101 108.(1) no
C9 C10 H102 109.(1) no
H101 C10 H102 109.(1) no
N2 C11 H111 108.(1) no
N2 C11 H112 108.(1) no
C12 C11 H111 110.(1) no
H141 C14 H142 109.(1) no
O8 C18 H182 109.2(9) no
O6 C15 H151 110.(1) no
O6 C15 H152 109.(1) no
C16 C15 H151 111.(1) no
H151 C15 H152 109.(1) no
O8 C19 H192 109.(1) no
O7 C16 H161 108.(1) no
O7 C16 H162 109.(1) no
C15 C16 H161 109.(1) no
H161 C16 H162 109.(1) no
N1 C20 H202 109.(1) no
O7 C17 H171 110.(1) no
O7 C17 H172 108.(1) no
C18 C17 H171 110.(1) no
H171 C17 H172 109.(1) no
C12 O5 H5 179.(1) no
O1 C1 H11 110.(1) no
C2 C1 H11 111.(1) no
H11 C1 H12 109.(1) no
N1 C2 H21 109.5(9) no
N1 C2 H22 107.(1) no
C1 C2 H21 111.(1) no
C1 C2 H22 107.6(9) no
H21 C2 H22 109.(1) no
N1 C3 H31 110.(1) no
N1 C3 H32 107.7(9) no
C4 C3 H31 108.(1) no
C4 C3 H32 109.(1) no
H31 C3 H32 109.(1) no
O2 C4 H41 107.(1) no
O2 C4 H42 112.(1) no
C3 C4 H41 109.(1) no
C3 C4 H42 110.(1) no
H41 C4 H42 109.(1) no
O4 C8 H82 109.(1) no
C12 C11 H112 108.7(9) no
H111 C11 H112 109.(1) no
O5 C12 H121 110.(1) no
O5 C12 H122 109.(1) no
C11 C12 H121 111.(1) no
C11 C12 H122 108.(1) no
H121 C12 H122 109.(1) no
N2 C13 H131 110.(1) no
N2 C13 H132 107.9(9) no
C14 C13 H131 108.(1) no
C14 C13 H132 109.(1) no
H131 C13 H132 109.(1) no
O6 C14 H141 107.(1) no
O6 C14 H142 111.(1) no
C13 C14 H141 109.(1) no
C13 C14 H142 110.(1) no
O8 C18 H181 109.(1) no
C17 C18 H181 113.(1) no
C17 C18 H182 108.(1) no
H181 C18 H182 109.(1) no
C16 C15 H152 109.(1) no
O8 C19 H191 110.(1) no
C20 C19 H191 109.(1) no
C20 C19 H192 110.(1) no
H191 C19 H192 109.(1) no
C15 C16 H162 108.(1) no
N1 C20 H201 108.(1) no
C19 C20 H201 108.(1) no
C19 C20 H202 110.(1) no
H201 C20 H202 109.(1) no
C18 C17 H172 108.(1) no

loop_
_geom_bond_atom_site_label_1
_geom_bond_atom_site_label_2
_geom_bond_distance
_geom_bond_publ_flag
K2 O3 2.514(7) yes
K2 O4 2.464(9) yes
K2 O5 2.399(9) yes
K2 O6 2.476(7) yes
K2 O7 2.563(9) yes
K2 N2 2.56(1) yes
K2 O9 2.585(7) yes
K1 O1 2.402(9) yes
K1 O2 2.472(7) yes
K1 O3 2.557(9) yes
K1 O7 2.513(7) yes
K1 O8 2.466(9) yes
K1 O9 2.602(7) yes
K1 N1 2.57(1) yes
O1 C1 1.40(2) yes
O2 C4 1.43(1) yes
O2 C5 1.43(2) yes
O3 C6 1.44(1) yes
O3 C7 1.44(1) yes
O4 C8 1.43(1) yes
O4 C9 1.42(2) yes
O5 C12 1.40(2) yes
O6 C14 1.42(1) yes
O6 C15 1.43(2) yes
O7 C16 1.43(1) yes
O7 C17 1.44(1) yes
O8 C18 1.42(1) yes
O8 C19 1.42(2) yes
N2 C10 1.47(2) yes
N2 C11 1.47(1) yes
N2 C13 1.47(1) yes
N1 C2 1.48(1) yes
N1 C3 1.46(1) yes
N1 C20 1.47(2) yes
C1 C2 1.49(2) yes
C3 C4 1.49(2) yes
C5 C6 1.49(2) yes
C7 C8 1.48(2) yes
C9 C10 1.50(2) yes
C11 C12 1.48(2) yes
C13 C14 1.50(2) yes
C15 C16 1.49(2) yes
C17 C18 1.50(2) yes
C19 C20 1.50(2) yes
O1 H1 0.95 no
C2 H2 0.95 no
C3 H3 0.95 no
C4 H4 0.95 no
C5 H5 0.95 no
C7 H7 0.95 no
C9 H9 0.95 no
C10 H10 0.95 no
C11 H11 0.95 no
C12 H12 0.95 no
C14 H141 0.95 no
C14 H142 0.95 no
C15 H151 0.95 no
C15 H152 0.95 no
C16 H161 0.95 no
C16 H162 0.95 no

loop_
_geom_torsion_atom_site_label_1
_geom_torsion_atom_site_label_2
_geom_torsion_atom_site_label_3
_geom_torsion_atom_site_label_4
_geom_torsion
_geom_torsion_publ_flag
O4 K2 O3 K1 146.8(3) yes
O7 K2 O3 K1 -37.3(2) yes
O3 K2 O7 K1 38.0(2) yes
O5 K2 O7 K1 -128.4(3) yes
N2 K2 O7 K1 167.3(4) yes
O2 K1 O3 K2 137.1(3) yes
O8 K1 O3 K2 45.1(6) yes
O2 K1 O7 K2 -103.8(3) yes
O8 K1 O7 K2 146.8(3) yes
O6 K2 O3 K1 -103.7(3) yes
N2 K2 O3 K1 -173.1(3) yes
O4 K2 O7 K1 45.1(6) yes
O6 K2 O7 K1 137.1(3) yes
O1 K1 O3 K2 -128.4(3) yes
O7 K1 O3 K2 38.1(2) yes
N1 K1 O3 K2 167.1(4) yes
O3 K1 O7 K2 -37.3(2) yes
N1 K1 O7 K2 -173.1(3) yes
